data_4324128
loop_
_publ_author_name
'Lei Hou'
'Wen-Juan Shi'
'Yao-Yu Wang'
'Hai-Hua Wang'
'Lin Cui'
'Peng-Xiang Chen'
'Qi-Zhen Shi'

_publ_section_title
;
 Trinuclear-based Copper(I) Pyrazolate Polymers: Effect of Trimer
 \p-Acid...Halide/Pseudohalide Interactions on the Supramolecular
 Structure and Phosphorescence
;
_journal_name_full 'Inorganic Chemistry'
_journal_page_first 261
_journal_page_last 270
_journal_paper_doi 10.1021/ic101901w
_journal_volume 50
_journal_year 2011
_chemical_formula_sum 'C36 H42 Cu4 I N9'
_chemical_formula_weight 981.85
_chemical_name_systematic
; 
 ? 
;
_space_group_IT_number 2
_symmetry_cell_setting triclinic
_symmetry_space_group_name_Hall '-P 1'
_symmetry_space_group_name_H-M 'P -1'
_atom_sites_solution_hydrogens geom
_atom_sites_solution_primary direct
_atom_sites_solution_secondary difmap
_audit_creation_method SHELXL-97
_cell_angle_alpha 107.004(1)
_cell_angle_beta 103.246(1)
_cell_angle_gamma 101.501(1)
_cell_formula_units_Z 2
_cell_length_a 12.0541(6)
_cell_length_b 12.6890(6)
_cell_length_c 13.7213(7)
_cell_measurement_reflns_used 4008
_cell_measurement_temperature 295(2)
_cell_measurement_theta_max 26.49
_cell_measurement_theta_min 2.64
_cell_volume 1871.88(16)
_computing_structure_refinement 'SHELXL-97 (Sheldrick, 1997)'
_computing_structure_solution 'SHELXS-97 (Sheldrick, 1990)'
_diffrn_ambient_temperature 295(2)
_diffrn_measured_fraction_theta_full 0.985
_diffrn_measured_fraction_theta_max 0.985
_diffrn_radiation_monochromator graphite
_diffrn_radiation_source 'fine-focus sealed tube'
_diffrn_radiation_type MoK\a
_diffrn_radiation_wavelength 0.71073
_diffrn_reflns_av_R_equivalents 0.0225
_diffrn_reflns_av_sigmaI/netI 0.0393
_diffrn_reflns_limit_h_max 14
_diffrn_reflns_limit_h_min -14
_diffrn_reflns_limit_k_max 15
_diffrn_reflns_limit_k_min -14
_diffrn_reflns_limit_l_max 16
_diffrn_reflns_limit_l_min -16
_diffrn_reflns_number 13618
_diffrn_reflns_theta_full 26.00
_diffrn_reflns_theta_max 26.00
_diffrn_reflns_theta_min 1.81
_exptl_absorpt_coefficient_mu 3.106
_exptl_absorpt_correction_T_max 0.7069
_exptl_absorpt_correction_T_min 0.6048
_exptl_absorpt_correction_type multi-scan
_exptl_absorpt_process_details sadabs
_exptl_crystal_colour yellow
_exptl_crystal_density_diffrn 1.742
_exptl_crystal_density_method 'not measured'
_exptl_crystal_description prism
_exptl_crystal_F_000 980
_exptl_crystal_size_max 0.18
_exptl_crystal_size_mid 0.16
_exptl_crystal_size_min 0.12
_refine_diff_density_max 0.974
_refine_diff_density_min -0.759
_refine_diff_density_rms 0.092
_refine_ls_extinction_method none
_refine_ls_goodness_of_fit_ref 1.021
_refine_ls_hydrogen_treatment constr
_refine_ls_matrix_type full
_refine_ls_number_parameters 463
_refine_ls_number_reflns 7260
_refine_ls_number_restraints 0
_refine_ls_restrained_S_all 1.021
_refine_ls_R_factor_all 0.0527
_refine_ls_R_factor_gt 0.0393
_refine_ls_shift/su_max 0.001
_refine_ls_shift/su_mean 0.000
_refine_ls_structure_factor_coef Fsqd
_refine_ls_weighting_details 'calc w=1/[\s^2^(Fo^2^)+(0.0511P)^2^+1.0498P] where P=(Fo^2^+2Fc^2^)/3'
_refine_ls_weighting_scheme calc
_refine_ls_wR_factor_gt 0.0936
_refine_ls_wR_factor_ref 0.1036
_reflns_number_gt 5748
_reflns_number_total 7260
_reflns_threshold_expression >2sigma(I)
_cod_data_source_file ic101901w_si_002_3.cif
_cod_data_source_block complex_3
_cod_database_code 4324128

loop_
_symmetry_equiv_pos_as_xyz
'x, y, z'
'-x, -y, -z'

loop_
_atom_site_label
_atom_site_type_symbol
_atom_site_fract_x
_atom_site_fract_y
_atom_site_fract_z
_atom_site_U_iso_or_equiv
_atom_site_adp_type
_atom_site_occupancy
_atom_site_symmetry_multiplicity
_atom_site_calc_flag
_atom_site_refinement_flags
_atom_site_disorder_assembly
_atom_site_disorder_group
I1 I 1.02127(3) -0.48693(3) 0.17780(2) 0.04596(11) Uani 1 1 d . . .
Cu1 Cu 0.91985(4) 0.59525(5) 0.38495(5) 0.04541(16) Uani 1 1 d . . .
Cu2 Cu 1.07076(5) 0.42091(4) 0.37695(5) 0.04716(16) Uani 1 1 d . . .
Cu3 Cu 0.80035(5) 0.33122(5) 0.23569(5) 0.04538(15) Uani 1 1 d . . .
Cu4 Cu 1.08031(5) -0.39549(4) 0.02436(5) 0.04379(15) Uani 1 1 d . . .
N1 N 1.0763(3) 0.6491(3) 0.4765(3) 0.0371(8) Uani 1 1 d . . .
N2 N 1.1439(3) 0.5733(3) 0.4683(3) 0.0375(8) Uani 1 1 d . . .
N3 N 1.5779(4) 1.0423(5) 0.6921(5) 0.0862(17) Uani 1 1 d . . .
N4 N 1.0073(3) 0.2671(3) 0.2860(3) 0.0399(8) Uani 1 1 d . . .
N5 N 0.8901(3) 0.2261(3) 0.2237(3) 0.0368(8) Uani 1 1 d . . .
N6 N 1.0346(3) -0.2483(3) 0.0718(3) 0.0402(8) Uani 1 1 d . . .
N7 N 0.7072(3) 0.4334(3) 0.2442(3) 0.0432(9) Uani 1 1 d . . .
N8 N 0.7621(3) 0.5487(3) 0.2966(3) 0.0401(8) Uani 1 1 d . . .
N9 N 0.2518(3) 0.5999(3) 0.0673(3) 0.0412(9) Uani 1 1 d . . .
C1 C 1.1294(6) 0.9281(6) 0.4806(5) 0.088(2) Uani 1 1 d . . .
H1A H 1.0953 0.9911 0.4947 0.131 Uiso 1 1 calc R . .
H1B H 1.0982 0.8820 0.4058 0.131 Uiso 1 1 calc R . .
H1C H 1.2143 0.9576 0.5000 0.131 Uiso 1 1 calc R . .
C2 C 1.0991(4) 0.8565(4) 0.5448(4) 0.0452(11) Uani 1 1 d . . .
H2A H 1.1289 0.9045 0.6200 0.054 Uiso 1 1 calc R . .
H2B H 1.0132 0.8286 0.5258 0.054 Uiso 1 1 calc R . .
C3 C 1.1484(3) 0.7565(3) 0.5292(3) 0.0346(9) Uani 1 1 d . . .
C4 C 1.2667(3) 0.7518(3) 0.5524(3) 0.0369(9) Uani 1 1 d . . .
C5 C 1.2589(4) 0.6350(4) 0.5135(3) 0.0371(9) Uani 1 1 d . . .
C6 C 1.3531(4) 0.5743(4) 0.5142(4) 0.0486(11) Uani 1 1 d . . .
H6A H 1.3293 0.5078 0.5339 0.058 Uiso 1 1 calc R . .
H6B H 1.4263 0.6254 0.5685 0.058 Uiso 1 1 calc R . .
C7 C 1.3771(5) 0.5352(5) 0.4074(5) 0.0713(16) Uani 1 1 d . . .
H7A H 1.4383 0.4970 0.4131 0.107 Uiso 1 1 calc R . .
H7B H 1.4027 0.6007 0.3881 0.107 Uiso 1 1 calc R . .
H7C H 1.3057 0.4830 0.3535 0.107 Uiso 1 1 calc R . .
C8 C 1.3748(4) 0.8505(4) 0.6022(4) 0.0443(11) Uani 1 1 d . . .
C9 C 1.3871(5) 0.9428(4) 0.6918(4) 0.0624(14) Uani 1 1 d . . .
H9A H 1.3280 0.9431 0.7251 0.075 Uiso 1 1 calc R . .
C10 C 1.4900(6) 1.0357(5) 0.7318(5) 0.0795(18) Uani 1 1 d . . .
H10A H 1.4958 1.0975 0.7913 0.095 Uiso 1 1 calc R . .
C11 C 1.5669(5) 0.9539(6) 0.6066(6) 0.086(2) Uani 1 1 d . . .
H11A H 1.6281 0.9568 0.5758 0.103 Uiso 1 1 calc R . .
C12 C 1.4688(4) 0.8567(5) 0.5603(5) 0.0674(16) Uani 1 1 d . . .
H12A H 1.4665 0.7961 0.5014 0.081 Uiso 1 1 calc R . .
C13 C 1.2642(9) 0.2066(12) 0.2638(9) 0.077(4) Uani 0.50 1 d P . .
H13A H 1.3430 0.2252 0.3114 0.116 Uiso 0.50 1 calc PR . .
H13B H 1.2604 0.2626 0.2299 0.116 Uiso 0.50 1 calc PR . .
H13C H 1.2449 0.1317 0.2102 0.116 Uiso 0.50 1 calc PR . .
C13' C 1.2330(9) 0.2287(10) 0.4160(9) 0.062(3) Uani 0.50 1 d P . .
H13D H 1.3178 0.2432 0.4339 0.092 Uiso 0.50 1 calc PR . .
H13E H 1.1998 0.1643 0.4339 0.092 Uiso 0.50 1 calc PR . .
H13F H 1.2146 0.2954 0.4556 0.092 Uiso 0.50 1 calc PR . .
C14 C 1.1896(4) 0.2068(5) 0.3170(6) 0.0704(17) Uani 1 1 d . . .
C15 C 1.0582(4) 0.1806(3) 0.2647(4) 0.0415(10) Uani 1 1 d . . .
C16 C 0.9722(4) 0.0818(3) 0.1875(3) 0.0354(9) Uani 1 1 d . . .
C17 C 0.8681(4) 0.1153(3) 0.1629(3) 0.0344(9) Uani 1 1 d . . .
C18 C 0.7480(4) 0.0506(4) 0.0847(3) 0.0417(10) Uani 1 1 d . . .
H18A H 0.6884 0.0755 0.1151 0.050 Uiso 1 1 calc R . .
H18B H 0.7350 -0.0306 0.0732 0.050 Uiso 1 1 calc R . .
C19 C 0.7317(5) 0.0669(5) -0.0222(4) 0.0613(14) Uani 1 1 d . . .
H19A H 0.6531 0.0231 -0.0690 0.092 Uiso 1 1 calc R . .
H19B H 0.7893 0.0409 -0.0536 0.092 Uiso 1 1 calc R . .
H19C H 0.7424 0.1469 -0.0117 0.092 Uiso 1 1 calc R . .
C20 C 0.9899(3) -0.0324(3) 0.1460(3) 0.0342(9) Uani 1 1 d . . .
C21 C 1.0642(4) -0.0708(4) 0.2125(4) 0.0471(11) Uani 1 1 d . . .
H21A H 1.1016 -0.0245 0.2840 0.056 Uiso 1 1 calc R . .
C22 C 1.0831(4) -0.1768(4) 0.1736(4) 0.0463(11) Uani 1 1 d . . .
H22A H 1.1325 -0.1999 0.2209 0.056 Uiso 1 1 calc R . .
C23 C 0.9626(4) -0.2125(4) 0.0077(3) 0.0400(10) Uani 1 1 d . . .
H23A H 0.9270 -0.2606 -0.0634 0.048 Uiso 1 1 calc R . .
C24 C 0.9376(4) -0.1084(4) 0.0403(3) 0.0406(10) Uani 1 1 d . . .
H24A H 0.8858 -0.0889 -0.0084 0.049 Uiso 1 1 calc R . .
C25 C 0.5232(10) 0.2398(10) 0.0325(10) 0.076(2) Uani 0.50 1 d P . .
H25A H 0.4665 0.1650 0.0032 0.114 Uiso 0.50 1 calc PR . .
H25B H 0.6021 0.2318 0.0423 0.114 Uiso 0.50 1 calc PR . .
H25C H 0.5080 0.2805 -0.0159 0.114 Uiso 0.50 1 calc PR . .
C25' C 0.4217(10) 0.2700(10) 0.1506(10) 0.076(2) Uani 0.50 1 d P . .
H25D H 0.3794 0.1918 0.1054 0.114 Uiso 0.50 1 calc PR . .
H25E H 0.3726 0.3190 0.1393 0.114 Uiso 0.50 1 calc PR . .
H25F H 0.4413 0.2757 0.2242 0.114 Uiso 0.50 1 calc PR . .
C26 C 0.5131(4) 0.2998(4) 0.1288(5) 0.0641(15) Uani 1 1 d . . .
C27 C 0.5951(4) 0.4205(4) 0.1884(4) 0.0453(11) Uani 1 1 d . . .
C28 C 0.5762(3) 0.5292(4) 0.2045(3) 0.0385(10) Uani 1 1 d . . .
C29 C 0.6851(3) 0.6067(4) 0.2733(3) 0.0366(9) Uani 1 1 d . . .
C30 C 0.7287(4) 0.7358(4) 0.3121(4) 0.0530(13) Uani 1 1 d . . .
H30A H 0.6693 0.7671 0.3377 0.064 Uiso 1 1 calc R . .
H30B H 0.8007 0.7620 0.3722 0.064 Uiso 1 1 calc R . .
C31 C 0.7539(7) 0.7819(5) 0.2293(6) 0.101(2) Uani 1 1 d . . .
H31A H 0.7811 0.8643 0.2594 0.152 Uiso 1 1 calc R . .
H31B H 0.6826 0.7580 0.1702 0.152 Uiso 1 1 calc R . .
H31C H 0.8142 0.7531 0.2049 0.152 Uiso 1 1 calc R . .
C32 C 0.4661(3) 0.5537(4) 0.1567(3) 0.0368(9) Uani 1 1 d . . .
C33 C 0.3863(4) 0.4848(4) 0.0566(4) 0.0495(12) Uani 1 1 d . . .
H33A H 0.4031 0.4206 0.0163 0.059 Uiso 1 1 calc R . .
C34 C 0.2831(4) 0.5089(4) 0.0156(4) 0.0505(12) Uani 1 1 d . . .
H34A H 0.2325 0.4596 -0.0514 0.061 Uiso 1 1 calc R . .
C35 C 0.3307(4) 0.6700(4) 0.1621(4) 0.0479(12) Uani 1 1 d . . .
H35A H 0.3138 0.7359 0.1989 0.057 Uiso 1 1 calc R . .
C36 C 0.4343(4) 0.6505(4) 0.2078(4) 0.0457(11) Uani 1 1 d . . .
H36A H 0.4844 0.7025 0.2740 0.055 Uiso 1 1 calc R . .

loop_
_atom_site_aniso_label
_atom_site_aniso_U_11
_atom_site_aniso_U_22
_atom_site_aniso_U_33
_atom_site_aniso_U_23
_atom_site_aniso_U_13
_atom_site_aniso_U_12
I1 0.05221(19) 0.04427(19) 0.03970(18) 0.01498(14) 0.01064(14) 0.01405(14)
Cu1 0.0303(3) 0.0374(3) 0.0560(4) 0.0078(3) 0.0001(2) 0.0112(2)
Cu2 0.0407(3) 0.0274(3) 0.0588(4) 0.0027(3) 0.0038(3) 0.0108(2)
Cu3 0.0414(3) 0.0346(3) 0.0540(3) 0.0073(3) 0.0051(3) 0.0213(2)
Cu4 0.0382(3) 0.0342(3) 0.0530(3) 0.0076(3) 0.0058(2) 0.0190(2)
N1 0.0314(18) 0.0296(19) 0.045(2) 0.0092(16) 0.0069(16) 0.0097(15)
N2 0.0330(18) 0.0300(18) 0.041(2) 0.0063(16) 0.0037(15) 0.0098(15)
N3 0.048(3) 0.062(3) 0.118(5) 0.020(3) 0.000(3) -0.001(3)
N4 0.0379(19) 0.0253(18) 0.051(2) 0.0098(16) 0.0060(17) 0.0119(15)
N5 0.0376(19) 0.0268(18) 0.043(2) 0.0097(15) 0.0055(16) 0.0143(15)
N6 0.047(2) 0.0284(19) 0.042(2) 0.0088(16) 0.0092(17) 0.0146(16)
N7 0.0348(19) 0.032(2) 0.056(2) 0.0073(17) 0.0054(17) 0.0147(16)
N8 0.0291(17) 0.0289(19) 0.052(2) 0.0058(16) 0.0028(16) 0.0109(15)
N9 0.0279(17) 0.035(2) 0.052(2) 0.0076(17) 0.0064(16) 0.0094(16)
C1 0.120(5) 0.095(5) 0.108(5) 0.070(4) 0.063(5) 0.075(4)
C2 0.040(2) 0.041(3) 0.051(3) 0.012(2) 0.011(2) 0.012(2)
C3 0.034(2) 0.026(2) 0.037(2) 0.0066(18) 0.0046(18) 0.0087(17)
C4 0.034(2) 0.031(2) 0.040(2) 0.0098(19) 0.0063(18) 0.0069(18)
C5 0.034(2) 0.039(2) 0.035(2) 0.0102(19) 0.0032(18) 0.0149(19)
C6 0.041(2) 0.039(3) 0.058(3) 0.015(2) 0.003(2) 0.014(2)
C7 0.065(3) 0.083(4) 0.078(4) 0.027(3) 0.030(3) 0.040(3)
C8 0.036(2) 0.035(2) 0.052(3) 0.016(2) -0.001(2) 0.007(2)
C9 0.065(3) 0.049(3) 0.049(3) 0.007(2) 0.002(3) -0.002(3)
C10 0.079(4) 0.050(4) 0.068(4) 0.000(3) -0.008(3) -0.002(3)
C11 0.047(3) 0.064(4) 0.135(6) 0.025(4) 0.026(4) 0.008(3)
C12 0.042(3) 0.048(3) 0.098(5) 0.011(3) 0.021(3) 0.007(2)
C13 0.044(6) 0.115(11) 0.062(7) 0.020(7) 0.010(5) 0.023(7)
C13' 0.040(5) 0.068(7) 0.060(7) 0.012(6) -0.001(5) 0.013(5)
C14 0.039(3) 0.045(3) 0.104(5) 0.011(3) -0.006(3) 0.016(2)
C15 0.042(2) 0.028(2) 0.053(3) 0.012(2) 0.011(2) 0.0135(19)
C16 0.039(2) 0.026(2) 0.044(2) 0.0116(18) 0.0136(19) 0.0137(18)
C17 0.042(2) 0.026(2) 0.037(2) 0.0110(18) 0.0134(19) 0.0122(18)
C18 0.038(2) 0.034(2) 0.047(3) 0.010(2) 0.009(2) 0.0110(19)
C19 0.063(3) 0.066(4) 0.050(3) 0.019(3) 0.005(3) 0.024(3)
C20 0.036(2) 0.030(2) 0.041(2) 0.0142(18) 0.0144(18) 0.0133(18)
C21 0.062(3) 0.036(2) 0.038(2) 0.007(2) 0.007(2) 0.021(2)
C22 0.058(3) 0.038(3) 0.041(3) 0.013(2) 0.005(2) 0.022(2)
C23 0.044(2) 0.031(2) 0.039(2) 0.0080(19) 0.005(2) 0.0129(19)
C24 0.042(2) 0.035(2) 0.044(3) 0.015(2) 0.006(2) 0.018(2)
C25 0.062(5) 0.050(5) 0.085(6) -0.001(4) 0.008(4) 0.001(4)
C25' 0.062(5) 0.050(5) 0.085(6) -0.001(4) 0.008(4) 0.001(4)
C26 0.041(3) 0.034(3) 0.095(4) 0.007(3) 0.002(3) 0.007(2)
C27 0.033(2) 0.039(3) 0.055(3) 0.010(2) 0.003(2) 0.013(2)
C28 0.032(2) 0.034(2) 0.045(2) 0.0067(19) 0.0066(19) 0.0159(18)
C29 0.029(2) 0.035(2) 0.040(2) 0.0084(19) 0.0054(18) 0.0123(18)
C30 0.036(2) 0.034(2) 0.078(4) 0.009(2) 0.006(2) 0.014(2)
C31 0.126(6) 0.050(4) 0.118(6) 0.027(4) 0.039(5) 0.006(4)
C32 0.031(2) 0.034(2) 0.045(2) 0.0119(19) 0.0110(18) 0.0109(18)
C33 0.042(2) 0.046(3) 0.051(3) 0.000(2) 0.006(2) 0.026(2)
C34 0.039(2) 0.051(3) 0.046(3) -0.001(2) 0.001(2) 0.021(2)
C35 0.037(2) 0.032(2) 0.065(3) 0.005(2) 0.008(2) 0.016(2)
C36 0.034(2) 0.041(3) 0.051(3) 0.004(2) 0.004(2) 0.015(2)

loop_
_atom_type_symbol
_atom_type_description
_atom_type_scat_dispersion_real
_atom_type_scat_dispersion_imag
_atom_type_scat_source
C C 0.0033 0.0016 'International Tables Vol C Tables 4.2.6.8 and 6.1.1.4'
H H 0.0000 0.0000 'International Tables Vol C Tables 4.2.6.8 and 6.1.1.4'
N N 0.0061 0.0033 'International Tables Vol C Tables 4.2.6.8 and 6.1.1.4'
Cu Cu 0.3201 1.2651 'International Tables Vol C Tables 4.2.6.8 and 6.1.1.4'
I I -0.4742 1.8119 'International Tables Vol C Tables 4.2.6.8 and 6.1.1.4'

loop_
_geom_angle_atom_site_label_1
_geom_angle_atom_site_label_2
_geom_angle_atom_site_label_3
_geom_angle
_geom_angle_site_symmetry_1
_geom_angle_site_symmetry_3
_geom_angle_publ_flag
Cu4 I1 Cu4 60.58(2) 2_745 . ?
N1 Cu1 N8 177.04(15) . . ?
N2 Cu2 N4 176.29(15) . . ?
N5 Cu3 N7 178.37(15) . . ?
N6 Cu4 N9 122.15(14) . 1_645 ?
N6 Cu4 I1 112.41(10) . 2_745 ?
N9 Cu4 I1 109.86(10) 1_645 2_745 ?
N6 Cu4 Cu4 120.50(10) . 2_745 ?
N9 Cu4 Cu4 112.59(10) 1_645 2_745 ?
I1 Cu4 Cu4 64.21(2) 2_745 2_745 ?
N6 Cu4 I1 98.24(10) . . ?
N9 Cu4 I1 93.54(11) 1_645 . ?
I1 Cu4 I1 119.42(2) 2_745 . ?
Cu4 Cu4 I1 55.21(2) 2_745 . ?
C3 N1 N2 109.1(3) . . ?
C3 N1 Cu1 130.8(3) . . ?
N2 N1 Cu1 117.2(2) . . ?
C5 N2 N1 107.8(3) . . ?
C5 N2 Cu2 132.0(3) . . ?
N1 N2 Cu2 118.5(2) . . ?
C10 N3 C11 116.3(5) . . ?
C15 N4 N5 108.4(3) . . ?
C15 N4 Cu2 131.2(3) . . ?
N5 N4 Cu2 120.4(2) . . ?
C17 N5 N4 108.7(3) . . ?
C17 N5 Cu3 134.4(3) . . ?
N4 N5 Cu3 116.8(2) . . ?
C23 N6 C22 115.8(4) . . ?
C23 N6 Cu4 124.9(3) . . ?
C22 N6 Cu4 119.2(3) . . ?
C27 N7 N8 108.0(3) . . ?
C27 N7 Cu3 131.4(3) . . ?
N8 N7 Cu3 118.9(2) . . ?
C29 N8 N7 108.9(3) . . ?
C29 N8 Cu1 132.8(3) . . ?
N7 N8 Cu1 118.4(2) . . ?
C34 N9 C35 115.4(4) . . ?
C34 N9 Cu4 120.5(3) . 1_465 ?
C35 N9 Cu4 122.0(3) . 1_465 ?
C2 C1 H1A 109.5 . . ?
C2 C1 H1B 109.5 . . ?
H1A C1 H1B 109.5 . . ?
C2 C1 H1C 109.5 . . ?
H1A C1 H1C 109.5 . . ?
H1B C1 H1C 109.5 . . ?
C3 C2 C1 113.9(4) . . ?
C3 C2 H2A 108.8 . . ?
C1 C2 H2A 108.8 . . ?
C3 C2 H2B 108.8 . . ?
C1 C2 H2B 108.8 . . ?
H2A C2 H2B 107.7 . . ?
N1 C3 C4 108.5(3) . . ?
N1 C3 C2 120.5(4) . . ?
C4 C3 C2 130.8(4) . . ?
C5 C4 C3 105.2(3) . . ?
C5 C4 C8 128.1(4) . . ?
C3 C4 C8 126.6(4) . . ?
N2 C5 C4 109.4(4) . . ?
N2 C5 C6 119.4(4) . . ?
C4 C5 C6 131.2(4) . . ?
C5 C6 C7 113.5(4) . . ?
C5 C6 H6A 108.9 . . ?
C7 C6 H6A 108.9 . . ?
C5 C6 H6B 108.9 . . ?
C7 C6 H6B 108.9 . . ?
H6A C6 H6B 107.7 . . ?
C6 C7 H7A 109.5 . . ?
C6 C7 H7B 109.5 . . ?
H7A C7 H7B 109.5 . . ?
C6 C7 H7C 109.5 . . ?
H7A C7 H7C 109.5 . . ?
H7B C7 H7C 109.5 . . ?
C12 C8 C9 116.2(4) . . ?
C12 C8 C4 121.6(4) . . ?
C9 C8 C4 122.2(4) . . ?
C8 C9 C10 118.9(6) . . ?
C8 C9 H9A 120.5 . . ?
C10 C9 H9A 120.5 . . ?
N3 C10 C9 125.0(6) . . ?
N3 C10 H10A 117.5 . . ?
C9 C10 H10A 117.5 . . ?
N3 C11 C12 123.6(6) . . ?
N3 C11 H11A 118.2 . . ?
C12 C11 H11A 118.2 . . ?
C8 C12 C11 119.9(5) . . ?
C8 C12 H12A 120.0 . . ?
C11 C12 H12A 120.0 . . ?
C14 C13 H13A 109.5 . . ?
C14 C13 H13B 109.5 . . ?
H13A C13 H13B 109.5 . . ?
C14 C13 H13C 109.5 . . ?
H13A C13 H13C 109.5 . . ?
H13B C13 H13C 109.5 . . ?
C14 C13' H13D 109.5 . . ?
C14 C13' H13E 109.5 . . ?
H13D C13' H13E 109.5 . . ?
C14 C13' H13F 109.5 . . ?
H13D C13' H13F 109.5 . . ?
H13E C13' H13F 109.5 . . ?
C13' C14 C13 115.8(8) . . ?
C13' C14 C15 121.9(7) . . ?
C13 C14 C15 122.3(7) . . ?
N4 C15 C16 108.7(4) . . ?
N4 C15 C14 118.4(4) . . ?
C16 C15 C14 132.8(4) . . ?
C15 C16 C17 105.4(3) . . ?
C15 C16 C20 125.9(4) . . ?
C17 C16 C20 128.6(4) . . ?
N5 C17 C16 108.8(4) . . ?
N5 C17 C18 120.0(4) . . ?
C16 C17 C18 131.2(4) . . ?
C17 C18 C19 113.3(4) . . ?
C17 C18 H18A 108.9 . . ?
C19 C18 H18A 108.9 . . ?
C17 C18 H18B 108.9 . . ?
C19 C18 H18B 108.9 . . ?
H18A C18 H18B 107.7 . . ?
C18 C19 H19A 109.5 . . ?
C18 C19 H19B 109.5 . . ?
H19A C19 H19B 109.5 . . ?
C18 C19 H19C 109.5 . . ?
H19A C19 H19C 109.5 . . ?
H19B C19 H19C 109.5 . . ?
C21 C20 C24 115.2(4) . . ?
C21 C20 C16 120.4(4) . . ?
C24 C20 C16 124.4(4) . . ?
C22 C21 C20 120.7(4) . . ?
C22 C21 H21A 119.7 . . ?
C20 C21 H21A 119.7 . . ?
N6 C22 C21 123.8(4) . . ?
N6 C22 H22A 118.1 . . ?
C21 C22 H22A 118.1 . . ?
N6 C23 C24 124.1(4) . . ?
N6 C23 H23A 117.9 . . ?
C24 C23 H23A 117.9 . . ?
C23 C24 C20 120.3(4) . . ?
C23 C24 H24A 119.9 . . ?
C20 C24 H24A 119.9 . . ?
C26 C25 H25A 109.5 . . ?
C26 C25 H25B 109.5 . . ?
H25A C25 H25B 109.5 . . ?
C26 C25 H25C 109.5 . . ?
H25A C25 H25C 109.5 . . ?
H25B C25 H25C 109.5 . . ?
C26 C25' H25D 109.5 . . ?
C26 C25' H25E 109.5 . . ?
H25D C25' H25E 109.5 . . ?
C26 C25' H25F 109.5 . . ?
H25D C25' H25F 109.5 . . ?
H25E C25' H25F 109.5 . . ?
C25' C26 C25 119.4(8) . . ?
C25' C26 C27 119.8(7) . . ?
C25 C26 C27 117.8(7) . . ?
N7 C27 C28 109.4(4) . . ?
N7 C27 C26 118.2(4) . . ?
C28 C27 C26 132.3(4) . . ?
C29 C28 C27 104.4(4) . . ?
C29 C28 C32 128.7(4) . . ?
C27 C28 C32 126.9(4) . . ?
N8 C29 C28 109.4(4) . . ?
N8 C29 C30 118.7(4) . . ?
C28 C29 C30 131.5(4) . . ?
C31 C30 C29 113.9(4) . . ?
C31 C30 H30A 108.8 . . ?
C29 C30 H30A 108.8 . . ?
C31 C30 H30B 108.8 . . ?
C29 C30 H30B 108.8 . . ?
H30A C30 H30B 107.7 . . ?
C30 C31 H31A 109.5 . . ?
C30 C31 H31B 109.5 . . ?
H31A C31 H31B 109.5 . . ?
C30 C31 H31C 109.5 . . ?
H31A C31 H31C 109.5 . . ?
H31B C31 H31C 109.5 . . ?
C33 C32 C36 114.0(4) . . ?
C33 C32 C28 123.4(4) . . ?
C36 C32 C28 122.5(4) . . ?
C34 C33 C32 121.8(4) . . ?
C34 C33 H33A 119.1 . . ?
C32 C33 H33A 119.1 . . ?
N9 C34 C33 123.4(4) . . ?
N9 C34 H34A 118.3 . . ?
C33 C34 H34A 118.3 . . ?
N9 C35 C36 124.1(4) . . ?
N9 C35 H35A 117.9 . . ?
C36 C35 H35A 117.9 . . ?
C35 C36 C32 121.2(4) . . ?
C35 C36 H36A 119.4 . . ?
C32 C36 H36A 119.4 . . ?

loop_
_geom_bond_atom_site_label_1
_geom_bond_atom_site_label_2
_geom_bond_distance
_geom_bond_site_symmetry_2
_geom_bond_publ_flag
I1 Cu4 2.5912(6) 2_745 ?
I1 Cu4 2.8409(7) . ?
Cu1 N1 1.871(3) . ?
Cu1 N8 1.874(3) . ?
Cu2 N2 1.866(3) . ?
Cu2 N4 1.870(3) . ?
Cu3 N5 1.872(3) . ?
Cu3 N7 1.872(3) . ?
Cu4 N6 2.020(3) . ?
Cu4 N9 2.033(3) 1_645 ?
Cu4 I1 2.5912(6) 2_745 ?
Cu4 Cu4 2.7481(11) 2_745 ?
N1 C3 1.341(5) . ?
N1 N2 1.375(5) . ?
N2 C5 1.345(5) . ?
N3 C10 1.297(8) . ?
N3 C11 1.324(8) . ?
N4 C15 1.353(5) . ?
N4 N5 1.375(5) . ?
N5 C17 1.344(5) . ?
N6 C23 1.332(5) . ?
N6 C22 1.337(5) . ?
N7 C27 1.342(5) . ?
N7 N8 1.371(5) . ?
N8 C29 1.334(5) . ?
N9 C34 1.340(5) . ?
N9 C35 1.344(6) . ?
N9 Cu4 2.033(3) 1_465 ?
C1 C2 1.489(7) . ?
C1 H1A 0.9600 . ?
C1 H1B 0.9600 . ?
C1 H1C 0.9600 . ?
C2 C3 1.487(6) . ?
C2 H2A 0.9700 . ?
C2 H2B 0.9700 . ?
C3 C4 1.405(5) . ?
C4 C5 1.395(6) . ?
C4 C8 1.475(6) . ?
C5 C6 1.494(6) . ?
C6 C7 1.518(7) . ?
C6 H6A 0.9700 . ?
C6 H6B 0.9700 . ?
C7 H7A 0.9600 . ?
C7 H7B 0.9600 . ?
C7 H7C 0.9600 . ?
C8 C12 1.381(7) . ?
C8 C9 1.383(6) . ?
C9 C10 1.398(7) . ?
C9 H9A 0.9300 . ?
C10 H10A 0.9300 . ?
C11 C12 1.392(7) . ?
C11 H11A 0.9300 . ?
C12 H12A 0.9300 . ?
C13 C14 1.281(11) . ?
C13 H13A 0.9600 . ?
C13 H13B 0.9600 . ?
C13 H13C 0.9600 . ?
C13' C14 1.262(11) . ?
C13' H13D 0.9600 . ?
C13' H13E 0.9600 . ?
C13' H13F 0.9600 . ?
C14 C15 1.504(6) . ?
C15 C16 1.404(6) . ?
C16 C17 1.405(6) . ?
C16 C20 1.472(5) . ?
C17 C18 1.489(6) . ?
C18 C19 1.514(6) . ?
C18 H18A 0.9700 . ?
C18 H18B 0.9700 . ?
C19 H19A 0.9600 . ?
C19 H19B 0.9600 . ?
C19 H19C 0.9600 . ?
C20 C21 1.390(6) . ?
C20 C24 1.397(6) . ?
C21 C22 1.380(6) . ?
C21 H21A 0.9300 . ?
C22 H22A 0.9300 . ?
C23 C24 1.382(6) . ?
C23 H23A 0.9300 . ?
C24 H24A 0.9300 . ?
C25 C26 1.365(12) . ?
C25 H25A 0.9600 . ?
C25 H25B 0.9600 . ?
C25 H25C 0.9600 . ?
C25' C26 1.224(12) . ?
C25' H25D 0.9600 . ?
C25' H25E 0.9600 . ?
C25' H25F 0.9600 . ?
C26 C27 1.511(6) . ?
C27 C28 1.406(6) . ?
C28 C29 1.398(6) . ?
C28 C32 1.473(6) . ?
C29 C30 1.503(6) . ?
C30 C31 1.483(8) . ?
C30 H30A 0.9700 . ?
C30 H30B 0.9700 . ?
C31 H31A 0.9600 . ?
C31 H31B 0.9600 . ?
C31 H31C 0.9600 . ?
C32 C33 1.391(6) . ?
C32 C36 1.398(6) . ?
C33 C34 1.374(6) . ?
C33 H33A 0.9300 . ?
C34 H34A 0.9300 . ?
C35 C36 1.367(6) . ?
C35 H35A 0.9300 . ?
C36 H36A 0.9300 . ?
